data_7043163
loop_
_publ_author_name
'Hansen, Bjarne R. S.'
'Tumanov, Nikolay'
'Santoru, Antonio'
'Pistidda, Claudio'
'Bednarcik, Jozef'
'Klassen, Thomas'
'Dornheim, Martin'
'Filinchuk, Yaroslav'
'Jensen, Torben Rene R.'

_publ_section_title
;
 Synthesis, structures and thermal decomposition of ammine MxB12H12
 complexes (M = Li, Na, Ca)
;
_journal_name_full 'Dalton Trans.'
_journal_paper_doi 10.1039/C7DT01414G
_journal_year 2017
_chemical_formula_moiety 'B12 H12 2-, 2(H3 N), 2(Na 1+) '
_chemical_formula_sum 'B12 H18 N2 Na2'
_chemical_formula_weight 221.86
_chemical_name_common
; 
Diammine Disodium Dodecahydro-closo-dodecaborate
;
_chemical_name_systematic
; 
Diammine Disodium Dodecahydro-closo-dodecaborate
;
_chemical_properties_physical ', Air-sensitive,Moisture-sensitive'
_space_group_IT_number 164
_symmetry_cell_setting trigonal
_symmetry_space_group_name_Hall '-P 3 2"'
_symmetry_space_group_name_H-M 'P -3 m 1'
_audit_block_doi 10.5517/ccdc.csd.cc1lzn4c
_audit_update_record
;
2016-06-30 deposited with the CCDC.
2017-05-30 downloaded from the CCDC.
;
_cell_angle_alpha 90.00000
_cell_angle_beta 90.00000
_cell_angle_gamma 120.00000
_cell_formula_units_Z 1
_cell_length_a 7.16723(11)
_cell_length_b 7.16723(11)
_cell_length_c 7.15737(19)
_cell_measurement_reflns_used 169
_cell_measurement_temperature 393
_cell_measurement_theta_max 45.01080
_cell_measurement_theta_min 4.50000
_cell_volume 318.410(11)
_computing_structure_refinement FULLPROF
_computing_structure_solution FOX
_diffrn_ambient_temperature 393
_diffrn_detector 'solid-state silicon microstrip detector'
_diffrn_detector_type 'Mythen II'
_diffrn_measurement_device_type 'Mythen II'
_diffrn_radiation_type synchrotron
_diffrn_radiation_wavelength 0.7750
_diffrn_source synchrotron
_exptl_absorpt_correction_type none
_exptl_crystal_colour colourless
_exptl_crystal_description powder
_pd_char_colour colourless
_pd_instr_location ' X04SA beamline, Swiss Light Source (SLS), Villigen, Switzerland'
_pd_meas_2theta_range_inc 0.003603
_pd_meas_2theta_range_max 45.01080
_pd_meas_2theta_range_min 4.50000
_pd_meas_number_of_points 11249
_pd_meas_scan_method step
_pd_proc_2theta_range_inc 0.003603
_pd_proc_2theta_range_max 45.0022
_pd_proc_2theta_range_min 4.4914
_pd_proc_ls_pref_orient_corr ' ?'
_pd_proc_ls_prof_R_factor 1.9244
_pd_proc_ls_prof_wR_expected 1.5420
_pd_proc_ls_prof_wR_factor 2.7338
_pd_proc_number_of_points 11249
_pd_proc_wavelength 0.776190
_pd_spec_mounting
; 
Thin-wall 0.5 mm glass capillary
;
_pd_spec_mount_mode transmission
_pd_spec_shape cylinder
_pd_spec_size_axial 4
_pd_spec_size_equat 0.5
_pd_spec_size_thick 0.5
_refine_ls_goodness_of_fit_all 1.85
_refine_ls_number_parameters 10
_refine_ls_number_reflns 169
_refine_ls_number_restraints 1
_refine_ls_R_I_factor 13.0338
_refine_ls_shift/su_max 0.01
_cod_data_source_file c7dt01414g2.cif
_cod_data_source_block Na2B12H12_2NH3
_cod_depositor_comments
;
The following automatic conversions were performed:

'_symmetry_cell_setting' value 'Trigonal' changed to 'trigonal'
according to
/home/data/users/saulius/crontab/automatic-downloads/rss-feeds/RSC/lib/dictionaries/cif_core.dic
dictionary named 'cif_core.dic' version 2.4.2 from 2011-04-26.

Automatic conversion script
Id: cif_fix_values 4973 2017-02-22 13:04:09Z antanas 
;
_cod_original_cell_volume 318.410(15)
_cod_database_code 7043163
_pd_proc_ls_prof_cr_factor 27.6248
_pd_proc_ls_prof_cwr_factor 22.1038
_pd_proc_ls_prof_cwr_expected 12.4677
_pd_proc_ls_prof_chi2 3.1431
_pd_proc_ls_prof_echi2 3.1838

loop_
_symmetry_equiv_pos_as_xyz
x,y,z
-y,x-y,z
-x+y,-x,z
-y,-x,z
-x+y,y,z
x,x-y,z
-x,-y,-z
y,-x+y,-z
x-y,x,-z
y,x,-z
x-y,-y,-z
-x,-x+y,-z

loop_
_atom_site_label
_atom_site_fract_x
_atom_site_fract_y
_atom_site_fract_z
_atom_site_U_iso_or_equiv
_atom_site_occupancy
_atom_site_adp_type
_atom_site_type_symbol
B1 0.16741 0.08370 0.20340 0.0268(5) 1.00000 Uiso B
B2 0.13981 0.27962 0.04485 0.0268(5) 1.00000 Uiso B
H1 0.28590 0.14294 0.34736 0.0268(5) 1.00000 Uiso H
H2 0.23876 0.47753 0.07659 0.0268(5) 1.00000 Uiso H
N1 0.33333 0.66667 0.4856(6) 0.171(2) 1.00000 Uiso N
H11 0.2639(2) 0.7362(2) 0.4440(6) 0.171(2) 1.00000 Uiso H
Na1 0.33333 0.66667 0.8053(4) 0.1385(13) 1.00000 Uiso Na

loop_
_atom_type_symbol
_atom_type_scat_Cromer_Mann_a1
_atom_type_scat_Cromer_Mann_b1
_atom_type_scat_Cromer_Mann_a2
_atom_type_scat_Cromer_Mann_b2
_atom_type_scat_Cromer_Mann_a3
_atom_type_scat_Cromer_Mann_b3
_atom_type_scat_Cromer_Mann_a4
_atom_type_scat_Cromer_Mann_b4
_atom_type_scat_Cromer_Mann_c
_atom_type_scat_dispersion_real
_atom_type_scat_dispersion_imag
_atom_type_scat_source
b 2.05450 23.21850 1.33260 1.02100 1.09790 60.34980 0.70680 0.14030 -0.19320 0.00000 0.00100 International_Tables_for_Crystallography_Vol.C(1991)_Tables_6.1.1.4_and_6.1.1.5
h 0.49300 10.51090 0.32291 26.12570 0.14019 3.14236 0.04081 57.79970 0.00304 0.00000 0.00000 International_Tables_for_Crystallography_Vol.C(1991)_Tables_6.1.1.4_and_6.1.1.5
n 12.21260 0.00570 3.13220 9.89330 2.01250 28.99750 1.16630 0.58260 -11.52900 0.00400 0.00300 International_Tables_for_Crystallography_Vol.C(1991)_Tables_6.1.1.4_and_6.1.1.5
na 4.76260 3.28500 3.17360 8.84220 1.26740 0.31360 1.11280 129.42400 0.67600 0.03000 0.02500 International_Tables_for_Crystallography_Vol.C(1991)_Tables_6.1.1.4_and_6.1.1.5

loop_
_geom_angle_atom_site_label_1
_geom_angle_atom_site_label_2
_geom_angle_atom_site_label_3
_geom_angle
_geom_angle_site_symmetry_1
_geom_angle_site_symmetry_3
B1 B1 H1 120.208(3) 2_555 1_555
B1 B2 H2 122 1_555 1_555
H11 N1 H11 109.9(3) 1_555 2_665
H11 N1 H11 109.9(3) 1_555 3_565
H11 N1 Na1 109.0(4) 1_555 1_555
H11 N1 H11 109.9(3) 2_665 3_565
H11 N1 Na1 109.0(4) 2_665 1_555
H11 N1 Na1 109.0(4) 3_565 1_555

loop_
_geom_bond_atom_site_label_1
_geom_bond_atom_site_label_2
_geom_bond_distance
_geom_bond_site_symmetry_2
B1 B1 1.79980(10) 2_555
B1 B2 1.89110(10) 1_555
B1 H1 1.27000 1_555
B2 H2 1.25 1_555
N1 H11 0.912(3) 1_555
N1 Na1 2.288(5) 1_555
